data_7150261
loop_
_publ_author_name
'Nikolaev, Vsevolod'
'Hennig, Lothar'
'Sieler, Jochim'
'Rodina, Ludmila'
'Schulze, Barbel'
'Nikolaev, Valerij'

_publ_section_title
;
 Cyclic and acyclic sulfonimides in reactions with
 Rh(II)-ketocarbenoids: a new access to chemoselective
 O-functionalization of the imidic carbonyl groups.
;
_journal_issue 22
_journal_name_full 'Organic &amp; biomolecular chemistry'
_journal_page_first 4108
_journal_page_last 4116
_journal_paper_doi 10.1039/b508317f
_journal_volume 3
_journal_year 2005
_chemical_formula_sum 'C13 H14 Cl N O7 S'
_chemical_formula_weight 363.76
_chemical_name_systematic
;
?
;
_space_group_IT_number 2
_symmetry_cell_setting triclinic
_symmetry_space_group_name_Hall '-P 1'
_symmetry_space_group_name_H-M 'P -1'
_atom_sites_solution_hydrogens difmap
_atom_sites_solution_primary direct
_atom_sites_solution_secondary difmap
_audit_creation_method SHELXL-97
_cell_angle_alpha 91.894(3)
_cell_angle_beta 105.771(3)
_cell_angle_gamma 90.555(3)
_cell_formula_units_Z 2
_cell_length_a 8.0512(14)
_cell_length_b 8.7739(16)
_cell_length_c 11.745(2)
_cell_measurement_reflns_used 500
_cell_measurement_temperature 213(2)
_cell_measurement_theta_max 26
_cell_measurement_theta_min 3
_cell_volume 797.9(2)
_computing_cell_refinement 'SAINT (AXS BRUKER)'
_computing_data_collection 'SMART (AXS BRUKER)'
_computing_data_reduction 'SAINT (AXS BRUKER)'
_computing_structure_refinement 'SHELXL-97 (Sheldrick, 1997)'
_diffrn_ambient_temperature 213(2)
_diffrn_measured_fraction_theta_full 0.971
_diffrn_measured_fraction_theta_max 0.971
_diffrn_measurement_device_type 'CCD Diddractometer (AXS BRUKER)'
_diffrn_measurement_method 'Omega- scans'
_diffrn_radiation_monochromator graphite
_diffrn_radiation_source 'fine-focus sealed tube'
_diffrn_radiation_type MoK\a
_diffrn_radiation_wavelength 0.71073
_diffrn_reflns_av_R_equivalents 0.0159
_diffrn_reflns_av_sigmaI/netI 0.0361
_diffrn_reflns_limit_h_max 10
_diffrn_reflns_limit_h_min -10
_diffrn_reflns_limit_k_max 8
_diffrn_reflns_limit_k_min -11
_diffrn_reflns_limit_l_max 14
_diffrn_reflns_limit_l_min -14
_diffrn_reflns_number 4891
_diffrn_reflns_theta_full 26.98
_diffrn_reflns_theta_max 26.98
_diffrn_reflns_theta_min 1.80
_exptl_absorpt_coefficient_mu 0.405
_exptl_absorpt_correction_T_max 0.9234
_exptl_absorpt_correction_T_min 0.8882
_exptl_absorpt_correction_type SADABS
_exptl_crystal_colour colourless
_exptl_crystal_density_diffrn 1.514
_exptl_crystal_density_method 'not measured'
_exptl_crystal_description prism
_exptl_crystal_F_000 376
_exptl_crystal_size_max 0.30
_exptl_crystal_size_mid 0.20
_exptl_crystal_size_min 0.20
_refine_diff_density_max 0.349
_refine_diff_density_min -0.273
_refine_diff_density_rms 0.070
_refine_ls_extinction_method none
_refine_ls_goodness_of_fit_ref 1.072
_refine_ls_hydrogen_treatment refall
_refine_ls_matrix_type full
_refine_ls_number_parameters 264
_refine_ls_number_reflns 3383
_refine_ls_number_restraints 0
_refine_ls_restrained_S_all 1.072
_refine_ls_R_factor_all 0.0639
_refine_ls_R_factor_gt 0.0425
_refine_ls_shift/su_max 0.001
_refine_ls_shift/su_mean 0.000
_refine_ls_structure_factor_coef Fsqd
_refine_ls_weighting_details 'calc w=1/[\s^2^(Fo^2^)+(0.0679P)^2^+0.1249P] where P=(Fo^2^+2Fc^2^)/3'
_refine_ls_weighting_scheme calc
_refine_ls_wR_factor_gt 0.1046
_refine_ls_wR_factor_ref 0.1219
_reflns_number_gt 2561
_reflns_number_total 3383
_reflns_threshold_expression >2sigma(I)
_cod_data_source_file b508317f.txt
_cod_data_source_block c1897
_cod_original_sg_symbol_H-M P-1
_cod_database_code 7150261

loop_
_symmetry_equiv_pos_as_xyz
'x, y, z'
'-x, -y, -z'

loop_
_atom_site_label
_atom_site_type_symbol
_atom_site_fract_x
_atom_site_fract_y
_atom_site_fract_z
_atom_site_U_iso_or_equiv
_atom_site_adp_type
_atom_site_occupancy
_atom_site_symmetry_multiplicity
_atom_site_calc_flag
_atom_site_refinement_flags
_atom_site_disorder_assembly
_atom_site_disorder_group
C1 C 0.2838(3) -0.0454(3) 0.66652(19) 0.0265(5) Uani 1 1 d . . .
C2 C 0.2901(4) -0.1487(3) 0.5760(2) 0.0363(6) Uani 1 1 d . . .
C3 C 0.1423(4) -0.2320(3) 0.5188(2) 0.0405(6) Uani 1 1 d . . .
C4 C -0.0071(3) -0.2092(3) 0.5527(2) 0.0353(6) Uani 1 1 d . . .
C5 C -0.0151(3) -0.1041(3) 0.6408(2) 0.0330(6) Uani 1 1 d . . .
C6 C 0.1321(3) -0.0209(3) 0.6980(2) 0.0300(5) Uani 1 1 d . . .
C7 C 0.6918(3) -0.0220(3) 0.9303(2) 0.0262(5) Uani 1 1 d . . .
C8 C 0.7844(4) 0.1278(3) 0.9569(3) 0.0379(6) Uani 1 1 d . . .
C9 C 0.7021(3) -0.2781(3) 0.9867(2) 0.0269(5) Uani 1 1 d . . .
C10 C 0.7410(3) -0.3425(3) 0.8742(2) 0.0287(5) Uani 1 1 d . . .
C11 C 0.6610(5) -0.5277(4) 0.7192(3) 0.0439(7) Uani 1 1 d . . .
C12 C 0.7972(3) -0.3655(3) 1.0948(2) 0.0282(5) Uani 1 1 d . . .
C13 C 0.7800(4) -0.5807(4) 1.2044(3) 0.0382(6) Uani 1 1 d . . .
N1 N 0.5585(2) -0.0639(2) 0.84605(17) 0.0275(4) Uani 1 1 d . . .
O1 O 0.5826(2) 0.0722(2) 0.66668(15) 0.0386(4) Uani 1 1 d . . .
O2 O 0.4222(2) 0.19366(19) 0.79503(15) 0.0332(4) Uani 1 1 d . . .
O3 O 0.7666(2) -0.12542(19) 1.00894(14) 0.0288(4) Uani 1 1 d . . .
O4 O 0.8531(2) -0.2925(2) 0.83613(17) 0.0428(5) Uani 1 1 d . . .
O5 O 0.6357(2) -0.4577(2) 0.82738(15) 0.0365(4) Uani 1 1 d . . .
O6 O 0.9308(2) -0.3229(2) 1.16283(17) 0.0418(5) Uani 1 1 d . . .
O7 O 0.7110(2) -0.49262(19) 1.10020(14) 0.0315(4) Uani 1 1 d . . .
S1 S 0.47232(7) 0.05791(7) 0.74303(5) 0.02661(17) Uani 1 1 d . . .
Cl1 Cl -0.19118(10) -0.31650(9) 0.48234(6) 0.0547(2) Uani 1 1 d . . .
H2 H 0.396(4) -0.163(4) 0.554(3) 0.051(9) Uiso 1 1 d . . .
H3 H 0.143(4) -0.296(4) 0.462(3) 0.048(9) Uiso 1 1 d . . .
H5 H -0.122(4) -0.082(3) 0.664(2) 0.034(7) Uiso 1 1 d . . .
H6 H 0.126(3) 0.050(3) 0.750(2) 0.031(7) Uiso 1 1 d . . .
H8A H 0.848(5) 0.146(4) 0.896(4) 0.087(13) Uiso 1 1 d . . .
H8B H 0.862(5) 0.126(4) 1.030(3) 0.065(10) Uiso 1 1 d . . .
H8C H 0.714(5) 0.206(4) 0.942(3) 0.060(10) Uiso 1 1 d . . .
H9 H 0.585(3) -0.284(3) 0.981(2) 0.031(7) Uiso 1 1 d . . .
H11A H 0.638(5) -0.449(5) 0.658(3) 0.077(12) Uiso 1 1 d . . .
H11B H 0.764(6) -0.574(5) 0.724(4) 0.107(17) Uiso 1 1 d . . .
H11C H 0.571(5) -0.599(4) 0.696(3) 0.067(11) Uiso 1 1 d . . .
H13A H 0.787(4) -0.519(4) 1.279(3) 0.071(11) Uiso 1 1 d . . .
H13B H 0.894(5) -0.617(4) 1.210(3) 0.056(9) Uiso 1 1 d . . .
H13C H 0.703(5) -0.662(4) 1.199(3) 0.069(11) Uiso 1 1 d . . .

loop_
_atom_site_aniso_label
_atom_site_aniso_U_11
_atom_site_aniso_U_22
_atom_site_aniso_U_33
_atom_site_aniso_U_23
_atom_site_aniso_U_13
_atom_site_aniso_U_12
C1 0.0310(12) 0.0250(12) 0.0228(11) 0.0059(9) 0.0056(9) -0.0011(9)
C2 0.0397(15) 0.0385(15) 0.0311(13) 0.0007(11) 0.0102(11) 0.0005(12)
C3 0.0547(17) 0.0353(16) 0.0291(13) -0.0048(12) 0.0083(12) -0.0049(13)
C4 0.0417(14) 0.0319(14) 0.0261(12) 0.0086(11) -0.0017(11) -0.0099(11)
C5 0.0319(13) 0.0351(15) 0.0309(12) 0.0074(11) 0.0059(10) -0.0024(10)
C6 0.0340(13) 0.0288(14) 0.0267(12) 0.0000(11) 0.0075(10) -0.0016(10)
C7 0.0265(11) 0.0270(13) 0.0268(11) 0.0031(10) 0.0101(9) 0.0017(9)
C8 0.0345(14) 0.0298(15) 0.0433(16) 0.0041(12) 0.0002(13) -0.0051(11)
C9 0.0235(12) 0.0260(12) 0.0311(12) 0.0038(10) 0.0067(9) -0.0019(9)
C10 0.0253(11) 0.0283(13) 0.0317(12) 0.0055(10) 0.0062(10) -0.0018(9)
C11 0.0556(19) 0.0414(18) 0.0357(15) -0.0069(14) 0.0157(14) -0.0111(15)
C12 0.0251(11) 0.0292(13) 0.0323(12) 0.0046(10) 0.0110(10) 0.0030(9)
C13 0.0409(16) 0.0369(16) 0.0381(15) 0.0153(13) 0.0110(12) 0.0028(12)
N1 0.0269(10) 0.0273(11) 0.0276(10) 0.0037(8) 0.0056(8) -0.0021(8)
O1 0.0360(9) 0.0473(12) 0.0361(10) 0.0079(8) 0.0155(8) -0.0051(8)
O2 0.0333(9) 0.0262(9) 0.0384(9) 0.0006(8) 0.0068(8) 0.0008(7)
O3 0.0287(8) 0.0267(9) 0.0278(8) 0.0040(7) 0.0021(7) -0.0011(7)
O4 0.0393(10) 0.0444(12) 0.0514(12) -0.0069(9) 0.0251(9) -0.0118(9)
O5 0.0411(10) 0.0369(11) 0.0336(9) -0.0045(8) 0.0151(8) -0.0144(8)
O6 0.0298(9) 0.0427(11) 0.0461(11) 0.0134(9) -0.0025(8) -0.0041(8)
O7 0.0331(9) 0.0287(9) 0.0323(9) 0.0082(7) 0.0071(7) -0.0020(7)
S1 0.0272(3) 0.0267(3) 0.0261(3) 0.0048(2) 0.0072(2) -0.0019(2)
Cl1 0.0573(5) 0.0542(5) 0.0418(4) 0.0024(3) -0.0039(3) -0.0269(4)

loop_
_atom_type_symbol
_atom_type_description
_atom_type_scat_dispersion_real
_atom_type_scat_dispersion_imag
_atom_type_scat_source
C C 0.0033 0.0016 'International Tables Vol C Tables 4.2.6.8 and 6.1.1.4'
H H 0.0000 0.0000 'International Tables Vol C Tables 4.2.6.8 and 6.1.1.4'
N N 0.0061 0.0033 'International Tables Vol C Tables 4.2.6.8 and 6.1.1.4'
O O 0.0106 0.0060 'International Tables Vol C Tables 4.2.6.8 and 6.1.1.4'
S S 0.1246 0.1234 'International Tables Vol C Tables 4.2.6.8 and 6.1.1.4'
Cl Cl 0.1484 0.1585 'International Tables Vol C Tables 4.2.6.8 and 6.1.1.4'

loop_
_geom_angle_atom_site_label_1
_geom_angle_atom_site_label_2
_geom_angle_atom_site_label_3
_geom_angle
_geom_angle_site_symmetry_1
_geom_angle_site_symmetry_3
_geom_angle_publ_flag
C2 C1 C6 121.4(2) . . ?
C2 C1 S1 119.47(19) . . ?
C6 C1 S1 119.17(18) . . ?
C3 C2 C1 118.9(3) . . ?
C3 C2 H2 120.8(19) . . ?
C1 C2 H2 120.3(19) . . ?
C4 C3 C2 119.2(3) . . ?
C4 C3 H3 120(2) . . ?
C2 C3 H3 120(2) . . ?
C5 C4 C3 122.1(2) . . ?
C5 C4 Cl1 118.9(2) . . ?
C3 C4 Cl1 119.0(2) . . ?
C4 C5 C6 118.8(3) . . ?
C4 C5 H5 123.7(15) . . ?
C6 C5 H5 117.5(15) . . ?
C5 C6 C1 119.6(2) . . ?
C5 C6 H6 118.9(18) . . ?
C1 C6 H6 121.3(18) . . ?
N1 C7 O3 118.4(2) . . ?
N1 C7 C8 130.3(2) . . ?
O3 C7 C8 111.3(2) . . ?
C7 C8 H8A 109(2) . . ?
C7 C8 H8B 109(2) . . ?
H8A C8 H8B 109(3) . . ?
C7 C8 H8C 113(2) . . ?
H8A C8 H8C 98(3) . . ?
H8B C8 H8C 118(3) . . ?
O3 C9 C12 105.67(18) . . ?
O3 C9 C10 109.13(19) . . ?
C12 C9 C10 111.1(2) . . ?
O3 C9 H9 111.7(16) . . ?
C12 C9 H9 107.9(16) . . ?
C10 C9 H9 111.3(16) . . ?
O4 C10 O5 125.9(2) . . ?
O4 C10 C9 123.2(2) . . ?
O5 C10 C9 110.89(19) . . ?
O5 C11 H11A 107(2) . . ?
O5 C11 H11B 117(3) . . ?
H11A C11 H11B 111(3) . . ?
O5 C11 H11C 103(2) . . ?
H11A C11 H11C 107(3) . . ?
H11B C11 H11C 110(4) . . ?
O6 C12 O7 126.3(2) . . ?
O6 C12 C9 123.9(2) . . ?
O7 C12 C9 109.78(19) . . ?
O7 C13 H13A 111(2) . . ?
O7 C13 H13B 113(2) . . ?
H13A C13 H13B 107(3) . . ?
O7 C13 H13C 106(2) . . ?
H13A C13 H13C 109(3) . . ?
H13B C13 H13C 111(3) . . ?
C7 N1 S1 119.22(18) . . ?
C7 O3 C9 117.13(18) . . ?
C10 O5 C11 115.5(2) . . ?
C12 O7 C13 115.5(2) . . ?
O1 S1 O2 118.58(11) . . ?
O1 S1 N1 108.58(11) . . ?
O2 S1 N1 110.65(10) . . ?
O1 S1 C1 109.01(11) . . ?
O2 S1 C1 108.36(11) . . ?
N1 S1 C1 100.05(10) . . ?

loop_
_geom_bond_atom_site_label_1
_geom_bond_atom_site_label_2
_geom_bond_distance
_geom_bond_site_symmetry_2
_geom_bond_publ_flag
C1 C2 1.385(4) . ?
C1 C6 1.386(3) . ?
C1 S1 1.764(2) . ?
C2 C3 1.385(4) . ?
C2 H2 0.96(3) . ?
C3 C4 1.381(4) . ?
C3 H3 0.86(3) . ?
C4 C5 1.378(4) . ?
C4 Cl1 1.738(3) . ?
C5 C6 1.380(3) . ?
C5 H5 0.99(3) . ?
C6 H6 0.87(3) . ?
C7 N1 1.287(3) . ?
C7 O3 1.343(3) . ?
C7 C8 1.486(4) . ?
C8 H8A 1.00(4) . ?
C8 H8B 0.92(4) . ?
C8 H8C 0.88(4) . ?
C9 O3 1.422(3) . ?
C9 C12 1.528(3) . ?
C9 C10 1.530(3) . ?
C9 H9 0.92(3) . ?
C10 O4 1.197(3) . ?
C10 O5 1.318(3) . ?
C11 O5 1.457(3) . ?
C11 H11A 0.99(4) . ?
C11 H11B 0.92(5) . ?
C11 H11C 0.93(4) . ?
C12 O6 1.201(3) . ?
C12 O7 1.320(3) . ?
C13 O7 1.451(3) . ?
C13 H13A 1.00(4) . ?
C13 H13B 0.96(3) . ?
C13 H13C 0.93(4) . ?
N1 S1 1.653(2) . ?
O1 S1 1.4306(18) . ?
O2 S1 1.4315(18) . ?

loop_
_geom_torsion_atom_site_label_1
_geom_torsion_atom_site_label_2
_geom_torsion_atom_site_label_3
_geom_torsion_atom_site_label_4
_geom_torsion
_geom_torsion_site_symmetry_1
_geom_torsion_site_symmetry_2
_geom_torsion_site_symmetry_3
_geom_torsion_site_symmetry_4
_geom_torsion_publ_flag
C6 C1 C2 C3 -2.0(4) . . . . ?
S1 C1 C2 C3 178.3(2) . . . . ?
C1 C2 C3 C4 0.5(4) . . . . ?
C2 C3 C4 C5 1.1(4) . . . . ?
C2 C3 C4 Cl1 -178.9(2) . . . . ?
C3 C4 C5 C6 -1.1(4) . . . . ?
Cl1 C4 C5 C6 178.85(19) . . . . ?
C4 C5 C6 C1 -0.5(4) . . . . ?
C2 C1 C6 C5 2.0(4) . . . . ?
S1 C1 C6 C5 -178.30(19) . . . . ?
O3 C9 C10 O4 22.2(3) . . . . ?
C12 C9 C10 O4 -93.9(3) . . . . ?
O3 C9 C10 O5 -157.88(19) . . . . ?
C12 C9 C10 O5 86.0(2) . . . . ?
O3 C9 C12 O6 -19.9(3) . . . . ?
C10 C9 C12 O6 98.4(3) . . . . ?
O3 C9 C12 O7 160.58(19) . . . . ?
C10 C9 C12 O7 -81.2(2) . . . . ?
O3 C7 N1 S1 -175.87(16) . . . . ?
C8 C7 N1 S1 3.3(4) . . . . ?
N1 C7 O3 C9 5.8(3) . . . . ?
C8 C7 O3 C9 -173.5(2) . . . . ?
C12 C9 O3 C7 -174.58(18) . . . . ?
C10 C9 O3 C7 65.9(2) . . . . ?
O4 C10 O5 C11 -0.2(4) . . . . ?
C9 C10 O5 C11 179.8(2) . . . . ?
O6 C12 O7 C13 5.3(4) . . . . ?
C9 C12 O7 C13 -175.2(2) . . . . ?
C7 N1 S1 O1 73.8(2) . . . . ?
C7 N1 S1 O2 -57.9(2) . . . . ?
C7 N1 S1 C1 -172.04(18) . . . . ?
C2 C1 S1 O1 26.8(2) . . . . ?
C6 C1 S1 O1 -152.91(19) . . . . ?
C2 C1 S1 O2 157.13(19) . . . . ?
C6 C1 S1 O2 -22.6(2) . . . . ?
C2 C1 S1 N1 -87.0(2) . . . . ?
C6 C1 S1 N1 93.3(2) . . . . ?

loop_
_cod_related_entry_id
_cod_related_entry_database
_cod_related_entry_code
1 ChemSpider 21589741
